data_2013568
loop_
_publ_author_name
'Ramos Silva, Manuela'
'Matos Beja, Ana'
'Paixao, Jose Antonio'
'Sobral, Abilio J. F. N.'
'Cabral, Lucia M. L.'
'Rocha Gonsalves, A. M. dA.'

_publ_section_title
;
 <i>R</i>_<b>4</b>^<b>4</b>(30) rectangular rings in
 2,5-dioxopiperazine-1,4-diacetic acid
;
_journal_issue 10
_journal_name_full 'Acta Crystallographica Section C'
_journal_page_first o562
_journal_page_last o563
_journal_paper_doi 10.1107/S0108270103017803
_journal_volume 59
_journal_year 2003
_chemical_formula_iupac 'C8 H10 N2 O6'
_chemical_formula_moiety 'C8 H10 N2 O6'
_chemical_formula_sum 'C8 H10 N2 O6'
_chemical_formula_weight 230.18
_chemical_name_systematic
;
2,5-dioxopiperazine-1,4-diacetic acid
;
_space_group_IT_number 14
_symmetry_cell_setting monoclinic
_symmetry_space_group_name_Hall '-P 2ybc'
_symmetry_space_group_name_H-M 'P 1 21/c 1'
_atom_sites_solution_hydrogens geom
_atom_sites_solution_primary direct
_atom_sites_solution_secondary difmap
_audit_creation_method SHELXL-97
_cell_angle_alpha 90.00
_cell_angle_beta 108.189(7)
_cell_angle_gamma 90.00
_cell_formula_units_Z 2
_cell_length_a 5.5322(6)
_cell_length_b 9.1505(13)
_cell_length_c 9.8235(8)
_cell_measurement_reflns_used 14
_cell_measurement_temperature 293(2)
_cell_measurement_theta_max 13.64
_cell_measurement_theta_min 7.73
_cell_volume 472.44(9)
_computing_cell_refinement 'CAD-4 Software'
_computing_data_collection 'CAD-4 Software (Enraf--Nonius, 1989)'
_computing_data_reduction 'HELENA (Spek, 1997)'
_computing_molecular_graphics 'ORTEPII (Johnson, 1976)'
_computing_publication_material SHELXL97
_computing_structure_refinement 'SHELXL97 (Sheldrick, 1997)'
_computing_structure_solution 'SHELXS97 (Sheldrick, 1997)'
_diffrn_ambient_temperature 293(2)
_diffrn_measured_fraction_theta_full 0.999
_diffrn_measured_fraction_theta_max 0.999
_diffrn_measurement_device_type 'Enraf-Nonius CAD-4 diffractometer'
_diffrn_measurement_method 'profile data from \w-2\q scans'
_diffrn_radiation_monochromator graphite
_diffrn_radiation_source 'fine-focus sealed tube'
_diffrn_radiation_type MoK\a
_diffrn_radiation_wavelength 0.71073
_diffrn_reflns_av_R_equivalents 0.0453
_diffrn_reflns_av_sigmaI/netI 0.0332
_diffrn_reflns_limit_h_max 6
_diffrn_reflns_limit_h_min -6
_diffrn_reflns_limit_k_max 11
_diffrn_reflns_limit_k_min -11
_diffrn_reflns_limit_l_max 11
_diffrn_reflns_limit_l_min -11
_diffrn_reflns_number 2943
_diffrn_reflns_theta_full 25.48
_diffrn_reflns_theta_max 25.48
_diffrn_reflns_theta_min 3.12
_diffrn_standards_decay_% 3
_diffrn_standards_interval_time 180
_diffrn_standards_number 3
_exptl_absorpt_coefficient_mu 0.141
_exptl_absorpt_correction_type none
_exptl_crystal_colour colourless
_exptl_crystal_density_diffrn 1.618
_exptl_crystal_density_method 'not measured'
_exptl_crystal_description plate
_exptl_crystal_F_000 240
_exptl_crystal_size_max 0.27
_exptl_crystal_size_mid 0.23
_exptl_crystal_size_min 0.09
_refine_diff_density_max 0.311
_refine_diff_density_min -0.261
_refine_ls_extinction_method none
_refine_ls_goodness_of_fit_ref 1.051
_refine_ls_hydrogen_treatment mixed
_refine_ls_matrix_type full
_refine_ls_number_parameters 76
_refine_ls_number_reflns 872
_refine_ls_number_restraints 0
_refine_ls_restrained_S_all 1.051
_refine_ls_R_factor_all 0.0729
_refine_ls_R_factor_gt 0.0421
_refine_ls_shift/su_max 0.000
_refine_ls_shift/su_mean 0.000
_refine_ls_structure_factor_coef Fsqd
_refine_ls_weighting_details 'calc w=1/[\s^2^(Fo^2^)+(0.0482P)^2^+0.2592P] where P=(Fo^2^+2Fc^2^)/3'
_refine_ls_weighting_scheme calc
_refine_ls_wR_factor_gt 0.1034
_refine_ls_wR_factor_ref 0.1168
_reflns_number_gt 604
_reflns_number_total 872
_reflns_threshold_expression I>2\s(I)
_cod_data_source_file fa1026.cif
_cod_data_source_block I
_cod_original_sg_symbol_H-M 'P 21/c'
_cod_database_code 2013568
_cod_database_fobs_code 2013568

loop_
_symmetry_equiv_pos_as_xyz
'x, y, z'
'-x, y+1/2, -z+1/2'
'-x, -y, -z'
'x, -y-1/2, z-1/2'

loop_
_atom_site_label
_atom_site_fract_x
_atom_site_fract_y
_atom_site_fract_z
_atom_site_U_iso_or_equiv
_atom_site_adp_type
_atom_site_calc_flag
_atom_site_refinement_flags
_atom_site_occupancy
_atom_site_disorder_assembly
_atom_site_disorder_group
_atom_site_type_symbol
O1 -0.3192(4) -0.2214(2) -0.28891(19) 0.0692(7) Uani d . 1 . . O
O2 -0.3017(4) -0.1464(2) -0.50026(18) 0.0611(6) Uani d . 1 . . O
H2 -0.411(7) -0.221(4) -0.528(3) 0.092 Uiso d . 1 . . H
O3 0.3075(3) -0.16118(19) -0.10313(17) 0.0487(5) Uani d . 1 . . O
N1 -0.0172(3) -0.00327(19) -0.14474(18) 0.0347(5) Uani d . 1 . . N
C1 -0.2441(5) -0.1380(3) -0.3599(2) 0.0430(6) Uani d . 1 . . C
C2 -0.0649(5) -0.0134(3) -0.2987(2) 0.0400(6) Uani d . 1 . . C
H2A 0.0944 -0.0289 -0.3184 0.048 Uiso calc R 1 . . H
H2B -0.1385 0.0774 -0.3439 0.048 Uiso calc R 1 . . H
C3 0.1656(4) -0.0844(2) -0.0576(2) 0.0352(5) Uani d . 1 . . C
C4 -0.2048(4) 0.0785(2) -0.0999(2) 0.0387(6) Uani d . 1 . . C
H4A -0.3709 0.0361 -0.1464 0.046 Uiso calc R 1 . . H
H4B -0.2082 0.1779 -0.1347 0.046 Uiso calc R 1 . . H

loop_
_atom_site_aniso_label
_atom_site_aniso_U_11
_atom_site_aniso_U_22
_atom_site_aniso_U_33
_atom_site_aniso_U_12
_atom_site_aniso_U_13
_atom_site_aniso_U_23
O1 0.0841(15) 0.0716(13) 0.0492(11) -0.0344(12) 0.0168(10) -0.0023(9)
O2 0.0741(14) 0.0711(13) 0.0358(10) -0.0218(11) 0.0138(9) -0.0109(9)
O3 0.0485(10) 0.0551(11) 0.0444(10) 0.0151(8) 0.0174(8) -0.0037(8)
N1 0.0354(10) 0.0372(10) 0.0316(10) 0.0023(8) 0.0106(7) -0.0007(7)
C1 0.0447(14) 0.0467(14) 0.0369(13) 0.0005(11) 0.0120(11) -0.0042(11)
C2 0.0454(14) 0.0420(13) 0.0335(12) -0.0010(10) 0.0136(10) 0.0015(9)
C3 0.0350(12) 0.0328(12) 0.0375(12) -0.0032(10) 0.0108(10) -0.0022(9)
C4 0.0373(13) 0.0399(13) 0.0378(12) 0.0052(10) 0.0102(10) 0.0005(9)

loop_
_atom_type_symbol
_atom_type_description
_atom_type_scat_dispersion_real
_atom_type_scat_dispersion_imag
_atom_type_scat_source
C C 0.0033 0.0016 'International Tables Vol C Tables 4.2.6.8 and 6.1.1.4'
H H 0.0000 0.0000 'International Tables Vol C Tables 4.2.6.8 and 6.1.1.4'
N N 0.0061 0.0033 'International Tables Vol C Tables 4.2.6.8 and 6.1.1.4'
O O 0.0106 0.0060 'International Tables Vol C Tables 4.2.6.8 and 6.1.1.4'

loop_
_geom_angle_atom_site_label_1
_geom_angle_atom_site_label_2
_geom_angle_atom_site_label_3
_geom_angle_site_symmetry_1
_geom_angle_site_symmetry_3
_geom_angle
_geom_angle_publ_flag
C1 O2 H2 . . 106(2) ?
C3 N1 C2 . . 119.23(19) ?
C3 N1 C4 . . 124.31(18) yes
C2 N1 C4 . . 115.65(17) yes
O1 C1 O2 . . 124.1(2) yes
O1 C1 C2 . . 123.8(2) ?
O2 C1 C2 . . 112.1(2) ?
N1 C2 C1 . . 110.26(18) yes
N1 C2 H2A . . 109.6 ?
C1 C2 H2A . . 109.6 ?
N1 C2 H2B . . 109.6 ?
C1 C2 H2B . . 109.6 ?
H2A C2 H2B . . 108.1 ?
O3 C3 N1 . . 121.7(2) ?
O3 C3 C4 . 3 119.4(2) ?
N1 C3 C4 . 3 118.8(2) ?
N1 C4 C3 . 3 116.46(18) ?
N1 C4 H4A . . 108.2 ?
C3 C4 H4A 3 . 108.2 ?
N1 C4 H4B . . 108.2 ?
C3 C4 H4B 3 . 108.2 ?
H4A C4 H4B . . 107.3 ?

loop_
_geom_bond_atom_site_label_1
_geom_bond_atom_site_label_2
_geom_bond_site_symmetry_2
_geom_bond_distance
_geom_bond_publ_flag
O1 C1 . 1.192(3) yes
O2 C1 . 1.317(3) yes
O2 H2 . 0.89(4) yes
O3 C3 . 1.236(3) yes
N1 C3 . 1.329(3) yes
N1 C2 . 1.455(3) yes
C1 C2 . 1.507(3) ?
C2 H2A . 0.9700 ?
C2 H2B . 0.9700 ?
C3 C4 3 1.495(3) ?
C4 H4A . 0.9700 ?
C4 H4B . 0.9700 ?

loop_
_geom_hbond_atom_site_label_D
_geom_hbond_atom_site_label_H
_geom_hbond_atom_site_label_A
_geom_hbond_site_symmetry_A
_geom_hbond_distance_DH
_geom_hbond_distance_HA
_geom_hbond_distance_DA
_geom_hbond_angle_DHA
O2 H2 O3 4_455 0.89(4) 1.85(4) 2.726(3) 166(3)

loop_
_geom_torsion_atom_site_label_1
_geom_torsion_atom_site_label_2
_geom_torsion_atom_site_label_3
_geom_torsion_atom_site_label_4
_geom_torsion_site_symmetry_4
_geom_torsion
_geom_torsion_publ_flag
C3 N1 C2 C1 . 85.7(3) yes
C4 N1 C2 C1 . -84.4(2) ?
O1 C1 C2 N1 . -5.0(4) yes
O2 C1 C2 N1 . 176.95(19) yes
C2 N1 C3 O3 . 4.8(3) yes
C4 N1 C3 O3 . 174.0(2) yes
C2 N1 C3 C4 3 -177.1(2) ?
C4 N1 C3 C4 3 -7.9(4) ?
C3 N1 C4 C3 3 7.7(4) ?
C2 N1 C4 C3 3 177.29(19) ?
